data_7052480
loop_
_publ_author_name
'Congreve, Aileen'
'Kataky, Ritu'
'Knell, Mark'
'Parker, David'
'Puschmann, Horst'
'Senanayake, Kanthi'
'Wylie, Lisa'

_publ_section_title
;
 Examination of cobalt, nickel, copper and zinc(ii) complex geometry
 and binding affinity in aqueous media using simple pyridylsulfonamide
 ligands
;
_journal_coden_ASTM NJCHE5
_journal_issue 1
_journal_name_full 'New Journal of Chemistry'
_journal_page_first 98
_journal_page_last 106
_journal_paper_doi 10.1039/b206279h
_journal_volume 27
_journal_year 2003
_chemical_formula_sum 'C14 H12 Cu F6 N4 O4 S2'
_chemical_formula_weight 541.94
_space_group_IT_number 7
_symmetry_cell_setting monoclinic
_symmetry_space_group_name_Hall 'P -2yc'
_symmetry_space_group_name_H-M 'P 1 c 1'
_atom_sites_solution_hydrogens geom
_atom_sites_solution_primary direct
_atom_sites_solution_secondary difmap
_audit_creation_method SHELXL-97
_cell_angle_alpha 90
_cell_angle_beta 91.706(5)
_cell_angle_gamma 90
_cell_formula_units_Z 4
_cell_length_a 9.0349(11)
_cell_length_b 10.2869(14)
_cell_length_c 20.698(3)
_cell_measurement_reflns_used 5235
_cell_measurement_temperature 100(2)
_cell_measurement_theta_max 28.6427
_cell_measurement_theta_min 2.4256
_cell_volume 1922.8(4)
_computing_cell_refinement 'SMART-NT V5.0 (Bruker, 1998)'
_computing_data_collection 'SMART-NT V5.0 (Bruker, 1998)'
_computing_data_reduction 'SMART-NT V5.0 (Bruker, 1998)'
_computing_molecular_graphics 'Bruker SHELXTL'
_computing_publication_material 'Bruker SHELXTL'
_computing_structure_refinement 'SHELXL-93 (Sheldrick, 1993)'
_computing_structure_solution 'SHELXS-97 (Sheldrick, 1997)'
_diffrn_ambient_temperature 100(2)
_diffrn_detector_area_resol_mean 8
_diffrn_measured_fraction_theta_full 0.967
_diffrn_measured_fraction_theta_max 0.967
_diffrn_measurement_device_type 'Bruker SMART CCD 1K area detector'
_diffrn_measurement_method w\-scans
_diffrn_radiation_monochromator graphite
_diffrn_radiation_source 'fine-focus sealed tube'
_diffrn_radiation_type MoK\a
_diffrn_radiation_wavelength 0.71073
_diffrn_reflns_av_R_equivalents 0.0560
_diffrn_reflns_av_sigmaI/netI 0.0646
_diffrn_reflns_limit_h_max 11
_diffrn_reflns_limit_h_min -11
_diffrn_reflns_limit_k_max 13
_diffrn_reflns_limit_k_min -13
_diffrn_reflns_limit_l_max 26
_diffrn_reflns_limit_l_min -26
_diffrn_reflns_number 11846
_diffrn_reflns_theta_full 27.45
_diffrn_reflns_theta_max 27.45
_diffrn_reflns_theta_min 0.98
_exptl_absorpt_coefficient_mu 1.442
_exptl_absorpt_correction_T_max 1.0000
_exptl_absorpt_correction_T_min 0.6789
_exptl_absorpt_correction_type multi-scan
_exptl_absorpt_process_details 'SADABS (G.M.Sheldrick, 1998)'
_exptl_crystal_colour clear_light_blue
_exptl_crystal_density_diffrn 1.872
_exptl_crystal_density_meas ?
_exptl_crystal_density_method .
_exptl_crystal_description block
_exptl_crystal_F_000 1084
_exptl_crystal_size_max 0.30
_exptl_crystal_size_mid 0.25
_exptl_crystal_size_min 0.22
_refine_diff_density_max 3.151
_refine_diff_density_min -3.750
_refine_diff_density_rms 0.720
_refine_ls_abs_structure_details 'Flack H D (1983), Acta Cryst. A39, 876-881'
_refine_ls_abs_structure_Flack 0.08(5)
_refine_ls_extinction_method none
_refine_ls_goodness_of_fit_ref 1.197
_refine_ls_hydrogen_treatment mixed
_refine_ls_matrix_type full
_refine_ls_number_parameters 560
_refine_ls_number_reflns 7978
_refine_ls_number_restraints 2
_refine_ls_restrained_S_all 1.196
_refine_ls_R_factor_all 0.1521
_refine_ls_R_factor_gt 0.1409
_refine_ls_shift/su_max 1.684
_refine_ls_shift/su_mean 0.032
_refine_ls_structure_factor_coef Fsqd
_refine_ls_weighting_details 'calc w=1/[\s^2^(Fo^2^)+(0.0731P)^2^+135.9643P] where P=(Fo^2^+2Fc^2^)/3'
_refine_ls_weighting_scheme calc
_refine_ls_wR_factor_gt 0.3597
_refine_ls_wR_factor_ref 0.3680
_reflns_number_gt 7248
_reflns_number_total 7978
_reflns_threshold_expression >2sigma(I)
_cod_data_source_file b206279h.txt
_cod_data_source_block CuL2
_cod_depositor_comments
;
The following automatic conversions were performed:
'_symmetry_cell_setting' value 'Monoclinic' changed to 'monoclinic'
according to '/home/saulius/struct/CIF-dictionaries/cif_core.dic'
dictionary named 'cif_core.dic' version 2.4.1 from 2010-06-29.

Automatic conversion script
Id: cif_fix_enum 1527 2010-12-29 10:47:43Z saulius 
;
_cod_original_sg_symbol_H-M Pc
_cod_database_code 7052480

loop_
_symmetry_equiv_pos_as_xyz
'x, y, z'
'x, -y, z+1/2'

loop_
_atom_site_label
_atom_site_type_symbol
_atom_site_fract_x
_atom_site_fract_y
_atom_site_fract_z
_atom_site_U_iso_or_equiv
_atom_site_adp_type
_atom_site_occupancy
_atom_site_symmetry_multiplicity
_atom_site_calc_flag
_atom_site_refinement_flags
_atom_site_disorder_assembly
_atom_site_disorder_group
Cu1 Cu 0.6463(3) 0.5904(2) 0.56548(12) 0.0122(5) Uani 1 1 d . . .
Cu2 Cu 0.1535(3) 0.9744(2) 0.70958(12) 0.0123(5) Uani 1 1 d . . .
S4 S 0.7055(6) 0.3844(5) 0.4642(3) 0.0145(10) Uani 1 1 d . . .
S5 S 0.3207(5) 0.6453(5) 0.6023(3) 0.0148(10) Uani 1 1 d . . .
S3 S 0.2241(6) 1.1793(5) 0.8111(3) 0.0142(10) Uani 1 1 d . . .
S6 S -0.1772(6) 0.9200(5) 0.6739(3) 0.0172(11) Uani 1 1 d . . .
F2 F -0.185(2) 1.0655(13) 0.7776(7) 0.033(4) Uani 1 1 d . . .
F3 F -0.2893(17) 0.8801(16) 0.7867(6) 0.031(4) Uani 1 1 d . . .
F1 F -0.3952(17) 1.036(2) 0.7318(9) 0.053(6) Uani 1 1 d . . .
F4 F 0.4819(19) 1.0993(18) 0.8589(7) 0.039(4) Uani 1 1 d . . .
F12 F 0.9483(17) 0.4661(15) 0.4121(7) 0.030(3) Uani 1 1 d . . .
F11 F 0.9738(15) 0.2825(17) 0.4578(8) 0.034(4) Uani 1 1 d . . .
F9 F 0.1767(17) 0.6937(16) 0.4923(7) 0.033(4) Uani 1 1 d . . .
F10 F 0.8527(16) 0.3000(16) 0.3649(6) 0.030(4) Uani 1 1 d . . .
F6 F 0.391(2) 1.2612(17) 0.9073(8) 0.046(5) Uani 1 1 d . . .
F5 F 0.487(2) 1.286(2) 0.8158(7) 0.045(5) Uani 1 1 d . . .
F7 F 0.284(2) 0.510(2) 0.4959(9) 0.051(5) Uani 1 1 d . . .
F8 F 0.088(2) 0.536(2) 0.5476(10) 0.061(7) Uani 1 1 d . . .
N1 N 0.6966(17) 0.7337(18) 0.5093(7) 0.009(3) Uani 1 1 d . . .
N4 N 0.7522(19) 0.4432(15) 0.5340(10) 0.018(4) Uani 1 1 d . . .
N3 N 0.685(2) 0.4986(16) 0.6493(9) 0.014(4) Uani 1 1 d . . .
N2 N 0.471(2) 0.695(2) 0.5783(9) 0.021(4) Uani 1 1 d . . .
N8 N 0.1735(19) 1.0648(18) 0.6263(8) 0.015(4) Uani 1 1 d . . .
N5 N 0.2160(18) 0.8292(17) 0.7678(8) 0.012(3) Uani 1 1 d . . .
N9 N -0.018(2) 0.8689(16) 0.6958(9) 0.017(4) Uani 1 1 d . . .
N7 N 0.266(3) 1.1230(19) 0.7442(9) 0.022(4) Uani 1 1 d . . .
C2 C 0.7727(19) 0.3936(18) 0.6482(9) 0.007(3) Uani 1 1 d . . .
C9 C 0.655(3) 0.960(3) 0.4881(10) 0.025(5) Uani 1 1 d . . .
C11 C 0.853(2) 0.853(2) 0.4408(10) 0.017(5) Uani 1 1 d . . .
C3 C 0.838(3) 0.335(2) 0.7025(11) 0.023(5) Uani 1 1 d . . .
C7 C 0.609(3) 0.841(2) 0.5166(10) 0.018(5) Uani 1 1 d . . .
C5 C 0.699(3) 0.487(3) 0.7642(11) 0.024(5) Uani 1 1 d . . .
C6 C 0.640(2) 0.5460(18) 0.7050(10) 0.010(4) Uani 1 1 d . . .
C1 C 0.807(3) 0.349(2) 0.5806(11) 0.027(6) Uani 1 1 d . . .
C8 C 0.475(2) 0.829(2) 0.5561(11) 0.017(4) Uani 1 1 d . . .
C4 C 0.791(2) 0.3844(19) 0.7611(10) 0.014(4) Uani 1 1 d . . .
C10 C 0.773(3) 0.965(2) 0.4494(13) 0.026(5) Uani 1 1 d . . .
C13 C 0.880(3) 0.358(2) 0.4228(9) 0.020(5) Uani 1 1 d . . .
C12 C 0.821(2) 0.7373(19) 0.4723(12) 0.018(5) Uani 1 1 d . . .
C20 C 0.270(2) 1.1677(18) 0.6264(10) 0.015(4) Uani 1 1 d . . .
C17 C 0.162(2) 0.610(2) 0.7948(12) 0.017(5) Uani 1 1 d . . .
C18 C 0.137(2) 0.724(2) 0.7640(10) 0.012(4) Uani 1 1 d . . .
C21 C 0.324(3) 1.223(3) 0.5722(12) 0.036(7) Uani 1 1 d . . .
C16 C 0.299(2) 0.608(2) 0.8282(12) 0.020(5) Uani 1 1 d . . .
C24 C 0.139(3) 1.017(2) 0.5676(11) 0.024(5) Uani 1 1 d . . .
C22 C 0.286(3) 1.173(3) 0.5128(15) 0.041(8) Uani 1 1 d . . .
C26 C -0.268(3) 0.979(3) 0.7475(11) 0.023(5) Uani 1 1 d . . .
C15 C 0.387(2) 0.715(2) 0.8372(13) 0.025(5) Uani 1 1 d . . .
C23 C 0.186(3) 1.0687(19) 0.5098(9) 0.014(4) Uani 1 1 d . . .
C19 C -0.015(3) 0.736(2) 0.7181(12) 0.022(5) Uani 1 1 d . . .
C25 C 0.317(3) 1.214(3) 0.6920(10) 0.032(7) Uani 1 1 d . . .
C14 C 0.339(3) 0.825(3) 0.8022(9) 0.024(6) Uani 1 1 d . . .
C28 C 0.208(4) 0.587(3) 0.5303(14) 0.038(7) Uani 1 1 d . . .
C27 C 0.405(3) 1.212(2) 0.8504(12) 0.029(6) Uani 1 1 d . . .
O2 O 0.6351(18) 0.4870(14) 0.4266(8) 0.019(3) Uani 1 1 d . . .
O1 O 0.6469(16) 0.2542(17) 0.4679(8) 0.016(3) Uani 1 1 d . . .
O5 O -0.2735(16) 0.8153(16) 0.6547(8) 0.019(3) Uani 1 1 d . . .
O4 O 0.159(2) 1.0836(15) 0.8484(8) 0.022(4) Uani 1 1 d . . .
O3 O 0.163(2) 1.3098(16) 0.8112(9) 0.030(4) Uani 1 1 d . . .
O6 O -0.163(2) 1.0362(16) 0.6364(8) 0.024(4) Uani 1 1 d . . .
O7 O 0.2276(17) 0.7542(19) 0.6239(9) 0.023(4) Uani 1 1 d . . .
O8 O 0.3398(19) 0.5324(17) 0.6367(9) 0.027(4) Uani 1 1 d . . .

loop_
_atom_site_aniso_label
_atom_site_aniso_U_11
_atom_site_aniso_U_22
_atom_site_aniso_U_33
_atom_site_aniso_U_23
_atom_site_aniso_U_13
_atom_site_aniso_U_12
Cu1 0.0187(13) 0.0066(10) 0.0114(11) 0.0011(10) 0.0018(9) 0.0066(10)
Cu2 0.0171(12) 0.0078(10) 0.0118(11) 0.0029(10) -0.0016(9) 0.0034(10)
S4 0.019(2) 0.006(2) 0.018(2) 0.000(2) -0.003(2) 0.0058(19)
S5 0.008(2) 0.016(2) 0.021(2) 0.000(2) 0.0014(19) 0.002(2)
S3 0.008(2) 0.012(2) 0.022(3) -0.001(2) -0.0082(19) 0.0045(19)
S6 0.013(2) 0.019(3) 0.020(2) 0.007(2) -0.002(2) 0.001(2)
F2 0.057(10) 0.012(6) 0.031(8) -0.001(6) 0.017(7) 0.009(7)
F3 0.031(8) 0.043(9) 0.019(7) 0.015(7) 0.016(6) 0.019(7)
F1 0.022(8) 0.069(13) 0.070(12) 0.029(11) 0.020(8) 0.055(9)
F4 0.046(10) 0.045(10) 0.026(7) -0.007(8) -0.016(7) 0.023(9)
F12 0.028(8) 0.031(8) 0.033(8) -0.009(7) 0.013(6) 0.006(6)
F11 0.013(7) 0.052(10) 0.038(8) 0.005(8) 0.009(6) 0.018(7)
F9 0.027(8) 0.036(9) 0.034(8) 0.009(7) -0.019(7) -0.007(7)
F10 0.030(8) 0.043(9) 0.018(6) -0.025(7) 0.001(6) 0.006(7)
F6 0.072(13) 0.038(10) 0.027(8) -0.028(8) 0.002(8) -0.007(9)
F5 0.048(10) 0.066(13) 0.020(7) -0.003(8) -0.004(7) -0.017(10)
F7 0.068(13) 0.051(11) 0.035(9) -0.028(9) -0.007(9) -0.037(10)
F8 0.038(10) 0.083(15) 0.060(12) 0.048(12) -0.030(9) -0.038(11)
N1 0.004(7) 0.018(9) 0.004(7) -0.001(7) -0.012(5) 0.000(6)
N4 0.012(8) 0.000(7) 0.039(11) 0.016(8) -0.028(8) -0.014(6)
N3 0.014(9) 0.003(7) 0.026(9) -0.006(7) 0.002(7) 0.000(7)
N2 0.012(9) 0.028(11) 0.021(9) -0.007(9) -0.015(7) 0.005(8)
N8 0.011(8) 0.020(9) 0.016(8) 0.011(7) 0.025(7) 0.012(7)
N5 0.008(8) 0.010(8) 0.017(8) -0.009(7) -0.004(6) 0.002(6)
N9 0.025(9) 0.000(7) 0.027(9) 0.003(7) 0.015(8) -0.011(7)
N7 0.036(11) 0.018(10) 0.013(8) 0.000(8) 0.014(8) -0.003(9)
C2 0.000(7) 0.005(8) 0.016(9) 0.002(7) -0.003(6) -0.002(6)
C9 0.044(15) 0.025(12) 0.006(9) 0.009(9) -0.007(9) 0.005(12)
C11 0.015(10) 0.028(12) 0.008(9) 0.018(9) -0.001(7) 0.007(9)
C3 0.027(12) 0.024(12) 0.019(11) -0.009(10) -0.001(9) -0.020(10)
C7 0.023(11) 0.020(11) 0.011(9) -0.013(9) 0.010(8) 0.012(9)
C5 0.027(13) 0.031(13) 0.013(9) 0.010(10) -0.009(9) 0.010(11)
C6 0.013(9) 0.005(8) 0.011(8) 0.010(8) -0.010(7) 0.015(8)
C1 0.062(17) 0.010(10) 0.011(9) 0.014(9) 0.014(10) 0.020(11)
C8 0.013(10) 0.009(9) 0.029(11) 0.005(9) -0.002(9) -0.001(8)
C4 0.016(10) 0.007(9) 0.019(10) -0.008(8) -0.010(8) 0.009(8)
C10 0.021(12) 0.019(11) 0.039(14) 0.027(11) -0.002(10) 0.001(9)
C13 0.025(12) 0.033(13) 0.004(8) -0.016(9) 0.015(8) -0.002(10)
C12 0.011(9) 0.001(8) 0.042(13) 0.011(9) -0.001(9) -0.014(7)
C20 0.021(11) 0.003(8) 0.021(10) -0.009(8) 0.012(9) 0.006(8)
C17 0.005(9) 0.016(10) 0.030(12) -0.007(10) -0.016(8) -0.002(8)
C18 0.013(10) 0.009(9) 0.015(9) 0.010(8) 0.010(8) 0.004(7)
C21 0.056(19) 0.028(13) 0.026(13) 0.015(11) 0.033(13) -0.003(13)
C16 0.007(9) 0.023(11) 0.031(11) -0.013(10) -0.001(8) -0.007(9)
C24 0.029(12) 0.027(12) 0.017(10) 0.010(11) -0.003(9) 0.032(11)
C22 0.038(16) 0.039(16) 0.046(16) 0.027(14) 0.002(13) 0.038(14)
C26 0.016(11) 0.030(13) 0.024(11) 0.016(10) 0.004(9) -0.014(10)
C15 0.007(10) 0.027(13) 0.042(14) 0.015(12) -0.001(10) 0.010(9)
C23 0.030(12) 0.006(9) 0.006(8) 0.001(7) -0.003(8) 0.017(9)
C19 0.026(12) 0.011(10) 0.029(12) 0.006(9) 0.014(10) 0.018(9)
C25 0.049(16) 0.041(15) 0.007(9) 0.015(11) -0.020(10) -0.027(14)
C14 0.039(14) 0.033(13) 0.000(8) -0.006(9) -0.016(8) 0.019(11)
C28 0.061(19) 0.018(12) 0.034(14) 0.022(12) -0.031(14) 0.005(13)
C27 0.044(15) 0.017(11) 0.028(12) 0.013(10) 0.024(11) 0.019(11)
O2 0.027(9) 0.003(6) 0.026(9) -0.004(6) -0.004(7) 0.018(6)
O1 0.007(7) 0.020(8) 0.020(8) 0.003(7) -0.002(6) -0.002(6)
O5 0.005(6) 0.017(7) 0.034(9) -0.018(7) 0.000(6) -0.003(6)
O4 0.035(10) 0.012(8) 0.018(8) -0.005(7) 0.000(7) -0.016(7)
O3 0.043(11) 0.011(8) 0.036(10) -0.010(8) -0.002(9) 0.021(8)
O6 0.035(9) 0.014(7) 0.022(8) 0.018(7) -0.002(7) 0.013(7)
O7 0.005(7) 0.032(9) 0.034(9) 0.003(8) 0.020(6) -0.005(6)
O8 0.024(9) 0.015(8) 0.039(10) 0.008(8) -0.021(8) -0.005(7)

loop_
_atom_type_symbol
_atom_type_description
_atom_type_scat_dispersion_real
_atom_type_scat_dispersion_imag
_atom_type_scat_source
C C 0.0033 0.0016 'International Tables Vol C Tables 4.2.6.8 and 6.1.1.4'
H H 0.0000 0.0000 'International Tables Vol C Tables 4.2.6.8 and 6.1.1.4'
N N 0.0061 0.0033 'International Tables Vol C Tables 4.2.6.8 and 6.1.1.4'
O O 0.0106 0.0060 'International Tables Vol C Tables 4.2.6.8 and 6.1.1.4'
F F 0.0171 0.0103 'International Tables Vol C Tables 4.2.6.8 and 6.1.1.4'
S S 0.1246 0.1234 'International Tables Vol C Tables 4.2.6.8 and 6.1.1.4'
Cu Cu 0.3201 1.2651 'International Tables Vol C Tables 4.2.6.8 and 6.1.1.4'

loop_
_geom_angle_atom_site_label_1
_geom_angle_atom_site_label_2
_geom_angle_atom_site_label_3
_geom_angle
_geom_angle_site_symmetry_1
_geom_angle_site_symmetry_3
_geom_angle_publ_flag
N4 Cu1 N1 105.6(7) . . ?
N4 Cu1 N2 154.7(7) . . ?
N1 Cu1 N2 82.3(8) . . ?
N4 Cu1 N3 81.0(7) . . ?
N1 Cu1 N3 147.3(7) . . ?
N2 Cu1 N3 105.6(8) . . ?
N9 Cu2 N5 83.0(7) . . ?
N9 Cu2 N8 103.5(8) . . ?
N5 Cu2 N8 148.3(7) . . ?
N9 Cu2 N7 155.6(8) . . ?
N5 Cu2 N7 103.2(8) . . ?
N8 Cu2 N7 83.8(8) . . ?
O1 S4 O2 123.3(10) . . ?
O1 S4 N4 112.9(9) . . ?
O2 S4 N4 107.9(9) . . ?
O1 S4 C13 102.2(10) . . ?
O2 S4 C13 102.9(11) . . ?
N4 S4 C13 105.6(10) . . ?
O8 S5 O7 123.4(12) . . ?
O8 S5 N2 110.5(11) . . ?
O7 S5 N2 111.0(11) . . ?
O8 S5 C28 101.6(11) . . ?
O7 S5 C28 100.4(12) . . ?
N2 S5 C28 108.1(13) . . ?
O4 S3 O3 119.1(12) . . ?
O4 S3 N7 110.4(10) . . ?
O3 S3 N7 116.6(11) . . ?
O4 S3 C27 105.7(11) . . ?
O3 S3 C27 99.3(11) . . ?
N7 S3 C27 102.9(12) . . ?
O6 S6 O5 122.7(11) . . ?
O6 S6 N9 109.6(10) . . ?
O5 S6 N9 111.6(9) . . ?
O6 S6 C26 102.9(11) . . ?
O5 S6 C26 101.1(10) . . ?
N9 S6 C26 107.1(11) . . ?
C12 N1 C7 121.6(18) . . ?
C12 N1 Cu1 124.3(14) . . ?
C7 N1 Cu1 113.5(14) . . ?
C1 N4 S4 115.0(15) . . ?
C1 N4 Cu1 117.8(16) . . ?
S4 N4 Cu1 118.8(9) . . ?
C2 N3 C6 120.6(18) . . ?
C2 N3 Cu1 117.1(14) . . ?
C6 N3 Cu1 121.9(13) . . ?
C8 N2 S5 116.6(15) . . ?
C8 N2 Cu1 117.1(15) . . ?
S5 N2 Cu1 125.8(13) . . ?
C24 N8 C20 114.6(19) . . ?
C24 N8 Cu2 126.5(16) . . ?
C20 N8 Cu2 116.0(15) . . ?
C18 N5 C14 118(2) . . ?
C18 N5 Cu2 116.3(14) . . ?
C14 N5 Cu2 125.3(17) . . ?
C19 N9 S6 114.3(15) . . ?
C19 N9 Cu2 119.1(17) . . ?
S6 N9 Cu2 125.5(10) . . ?
C25 N7 S3 119.6(17) . . ?
C25 N7 Cu2 112.7(14) . . ?
S3 N7 Cu2 118.3(11) . . ?
N3 C2 C3 125(2) . . ?
N3 C2 C1 113.4(17) . . ?
C3 C2 C1 121.6(19) . . ?
C10 C9 C7 122(2) . . ?
C10 C11 C12 123(2) . . ?
C4 C3 C2 115(2) . . ?
N1 C7 C9 118(2) . . ?
N1 C7 C8 118(2) . . ?
C9 C7 C8 124(2) . . ?
C4 C5 C6 120(2) . . ?
N3 C6 C5 117.4(17) . . ?
N4 C1 C2 109.9(18) . . ?
N2 C8 C7 106.7(18) . . ?
C5 C4 C3 122(2) . . ?
C9 C10 C11 118(2) . . ?
F12 C13 F10 107.7(18) . . ?
F12 C13 F11 107(2) . . ?
F10 C13 F11 108.1(19) . . ?
F12 C13 S4 112.2(16) . . ?
F10 C13 S4 110.2(16) . . ?
F11 C13 S4 111.7(14) . . ?
N1 C12 C11 118(2) . . ?
N8 C20 C21 124(2) . . ?
N8 C20 C25 114.3(19) . . ?
C21 C20 C25 121(2) . . ?
C18 C17 C16 112(2) . . ?
N5 C18 C17 128(2) . . ?
N5 C18 C19 114.8(17) . . ?
C17 C18 C19 117.6(18) . . ?
C22 C21 C20 120(3) . . ?
C15 C16 C17 124(2) . . ?
N8 C24 C23 125(2) . . ?
C21 C22 C23 118(2) . . ?
F2 C26 F1 107(2) . . ?
F2 C26 F3 109(2) . . ?
F1 C26 F3 110.8(18) . . ?
F2 C26 S6 110.4(15) . . ?
F1 C26 S6 110.2(17) . . ?
F3 C26 S6 109.3(18) . . ?
C14 C15 C16 114(2) . . ?
C24 C23 C22 118(2) . . ?
N9 C19 C18 105.1(19) . . ?
N7 C25 C20 112(2) . . ?
N5 C14 C15 124(3) . . ?
F8 C28 F7 112(3) . . ?
F8 C28 F9 109(2) . . ?
F7 C28 F9 107(2) . . ?
F8 C28 S5 111(2) . . ?
F7 C28 S5 110(2) . . ?
F9 C28 S5 107.4(18) . . ?
F5 C27 F6 110(2) . . ?
F5 C27 F4 106(2) . . ?
F6 C27 F4 106(2) . . ?
F5 C27 S3 112.3(19) . . ?
F6 C27 S3 111.5(18) . . ?
F4 C27 S3 110.2(19) . . ?

loop_
_geom_bond_atom_site_label_1
_geom_bond_atom_site_label_2
_geom_bond_distance
_geom_bond_site_symmetry_2
_geom_bond_publ_flag
Cu1 N4 1.92(2) . ?
Cu1 N1 1.940(18) . ?
Cu1 N2 1.939(19) . ?
Cu1 N3 1.998(19) . ?
Cu2 N9 1.906(18) . ?
Cu2 N5 1.990(18) . ?
Cu2 N8 1.971(17) . ?
Cu2 N7 1.96(2) . ?
S4 O1 1.442(17) . ?
S4 O2 1.448(15) . ?
S4 N4 1.611(19) . ?
S4 C13 1.83(2) . ?
S5 O8 1.370(17) . ?
S5 O7 1.477(18) . ?
S5 N2 1.55(2) . ?
S5 C28 1.88(3) . ?
S3 O4 1.392(16) . ?
S3 O3 1.451(16) . ?
S3 N7 1.560(19) . ?
S3 C27 1.83(3) . ?
S6 O6 1.434(16) . ?
S6 O5 1.433(16) . ?
S6 N9 1.59(2) . ?
S6 C26 1.85(3) . ?
F2 C26 1.31(3) . ?
F3 C26 1.32(3) . ?
F1 C26 1.32(3) . ?
F4 C27 1.36(3) . ?
F12 C13 1.29(3) . ?
F11 C13 1.35(3) . ?
F9 C28 1.37(3) . ?
F10 C13 1.35(2) . ?
F6 C27 1.29(3) . ?
F5 C27 1.29(3) . ?
F7 C28 1.29(4) . ?
F8 C28 1.27(4) . ?
N1 C12 1.38(3) . ?
N1 C7 1.37(3) . ?
N4 C1 1.44(3) . ?
N3 C2 1.34(2) . ?
N3 C6 1.33(3) . ?
N2 C8 1.44(3) . ?
N8 C24 1.34(3) . ?
N8 C20 1.37(3) . ?
N5 C18 1.30(3) . ?
N5 C14 1.30(3) . ?
N9 C19 1.44(3) . ?
N7 C25 1.51(3) . ?
C2 C3 1.39(3) . ?
C2 C1 1.51(3) . ?
C9 C10 1.35(4) . ?
C9 C7 1.42(3) . ?
C11 C10 1.38(3) . ?
C11 C12 1.39(3) . ?
C3 C4 1.39(3) . ?
C7 C8 1.48(3) . ?
C5 C4 1.35(3) . ?
C5 C6 1.46(3) . ?
C20 C21 1.36(3) . ?
C20 C25 1.49(3) . ?
C17 C18 1.35(3) . ?
C17 C16 1.40(3) . ?
C18 C19 1.65(3) . ?
C21 C22 1.37(4) . ?
C16 C15 1.37(3) . ?
C24 C23 1.39(3) . ?
C22 C23 1.41(4) . ?
C15 C14 1.40(3) . ?

loop_
_cod_changelog_entry_id
_cod_changelog_entry_author
_cod_changelog_entry_date
_cod_changelog_entry_text
1 'Vaitkus, Antanas' 2022-04-22T19:20:00+03:00 'Updated bibliographic information.'
